data_1200003
_chemical_formula_sum 'Cu2 O7 P2'
_space_group_crystal_system monoclinic
_space_group_IT_number 15
_space_group_name_Hall '-C 2yc'
_space_group_name_H-M_alt 'C 1 2/c 1'
_cell_angle_alpha 90.0
_cell_angle_beta 109.3000
_cell_angle_gamma 90.0
_cell_length_a 6.85128
_cell_length_b 8.11775
_cell_length_c 9.15352
_cell_volume 480.4807
_pd_block_id 2002-07-08|PHASE_03|..creator_name..|..instr_name..
_pd_phase_name Cu2P2O7
_cod_depositor_comments
;
 Changing the space group from 'P 1 2/c 1' to 'C 1 2/c 1' after consulting
 the original publication. All related space group information was changed
 accordingly.

 Antanas Vaitkus,
 2017-07-04
;
_cod_original_sg_symbol_H-M 'C 2/c'
_cod_original_formula_sum 'Cu2 P2 O7'
_cod_database_code 1200003

loop_
_space_group_symop_id
_space_group_symop_operation_xyz
1 x,y,z
2 -x,y,-z+1/2
3 -x,-y,-z
4 x,-y,z+1/2
5 x+1/2,y+1/2,z
6 -x+1/2,y+1/2,-z+1/2
7 -x+1/2,-y+1/2,-z
8 x+1/2,-y+1/2,z+1/2

loop_
_atom_site_label
_atom_site_symmetry_multiplicity
_atom_site_occupancy
_atom_site_fract_x
_atom_site_fract_y
_atom_site_fract_z
_atom_site_thermal_displace_type
_atom_site_B_iso_or_equiv
_atom_site_type_symbol
Cu3 8 1.0 -0.02983 0.31894 0.51051 Biso 1.0 Cu2+
P31 8 1.0 0.19085 -0.00087 0.1965 Biso 1.0 P
O31 4 1.0 0.0 0.0466 0.25 Biso 1.0 O-
O32 8 1.0 0.3757 0.0002 0.3614 Biso 1.0 O-
O33 8 1.0 0.2208 0.1559 0.1128 Biso 1.0 O-
O34 8 1.0 0.1785 -0.1508 0.1179 Biso 1.0 O-
